data_7243658
loop_
_publ_author_name
'Chen, Chen'
'Li, Dan'
'Cao, Guanyue'
'Qin, Zhonghe'
'Xu, Yi'
'Liu, Xiujun'
'Li, Qizhao'
'Xie, Yongshu'
'Li, Chengjie'

_publ_section_title
;
 Solvent-regulated biomorphs from the intense \p,\p-mediated assemblies of
 tetracenequinone fused porphyrin
;
_journal_issue 43
_journal_name_full CrystEngComm
_journal_page_first 7565
_journal_page_last 7569
_journal_paper_doi 10.1039/D1CE01173A
_journal_volume 23
_journal_year 2021
_chemical_formula_moiety '0.998(C140.6 H117.831 N4 Ni O8)'
_chemical_formula_sum 'C140.3 H117.1 N4 Ni O8'
_chemical_formula_weight 2045.79
_chemical_name_systematic Ni4TQ
_space_group_crystal_system tetragonal
_space_group_IT_number 81
_space_group_name_Hall 'P -4'
_space_group_name_H-M_alt 'P -4'
_atom_sites_solution_hydrogens geom
_atom_sites_solution_primary dual
_audit_creation_date 2021-06-14
_audit_creation_method
;
Olex2 1.3
(compiled 2020.11.12 svn.r5f609507 for OlexSys, GUI svn.r6272)
;
_audit_update_record
;
2021-08-16 deposited with the CCDC.	2021-10-01 downloaded from the CCDC.
;
_cell_angle_alpha 90
_cell_angle_beta 90
_cell_angle_gamma 90
_cell_formula_units_Z 2
_cell_length_a 20.4751(3)
_cell_length_b 20.4751(3)
_cell_length_c 13.4593(10)
_cell_measurement_reflns_used 5584
_cell_measurement_temperature 100.00(10)
_cell_measurement_theta_max 67.9430
_cell_measurement_theta_min 3.0020
_cell_volume 5642.5(4)
_computing_cell_refinement 'CrysAlisPro 1.171.40.82a (Rigaku OD, 2020)'
_computing_data_collection 'CrysAlisPro 1.171.40.82a (Rigaku OD, 2020)'
_computing_data_reduction 'CrysAlisPro 1.171.40.82a (Rigaku OD, 2020)'
_computing_molecular_graphics 'Olex2 1.3 (Dolomanov et al., 2009)'
_computing_publication_material 'Olex2 1.3 (Dolomanov et al., 2009)'
_computing_structure_refinement 'SHELXL 2014/7 (Sheldrick, 2015)'
_computing_structure_solution 'SHELXT 2014/5 (Sheldrick, 2014)'
_diffrn_ambient_environment N~2~
_diffrn_ambient_temperature 100.00(10)
_diffrn_detector 'Hybrid Pixel Array Detector'
_diffrn_detector_area_resol_mean 10.0000
_diffrn_detector_type HyPix
_diffrn_measured_fraction_theta_full 0.983
_diffrn_measured_fraction_theta_max 0.946
_diffrn_measurement_details
;
List of Runs (angles in degrees, time in seconds):

  # Type    Start    End  Width  t~exp~   \w     \q     \k     \f   Frames
#--------------------------------------------------------------------------
  1  \w   -108.00 -11.00   0.50    0.05    --  -36.74 -47.00  -3.00  194
  2  \w     12.00  98.00   0.50    0.05    --   36.74-121.00 127.00  172
  3  \w   -167.00 -91.00   0.50    0.13    -- -100.00 -47.00  -3.00  152
  4  \w   -112.00 -35.00   0.50    0.13    -- -100.00 121.00-149.00  154
  5  \w   -157.00 -98.00   0.50    0.13    -- -100.00 -74.00-160.00  118
  6  \w   -121.00 -76.00   0.50    0.05    --  -36.74-179.00-150.00   90
  7  \w    -73.00 -48.00   0.50    0.05    --  -36.74-179.00   0.00   50
  8  \w    -19.00  65.00   0.50    0.05    --   36.74 -57.00 -60.00  168
  9  \w   -132.00 -99.00   0.50    0.13    -- -100.00  61.00   0.00   66
 10  \w    -55.00 -28.00   0.50    0.13    -- -100.00  61.00   0.00   54
 11  \w   -120.00 -90.00   0.50    0.13    -- -100.00-111.00   0.00   60
 12  \w     30.00  55.00   0.50    0.13    --  110.24 -94.00 -60.00   50
 13  \w     34.00  78.00   0.50    0.13    --  110.24 -94.00-180.00   88
 14  \w     27.00 111.00   0.50    0.13    --  110.24-111.00 150.00  168
 15  \w     28.00 112.00   0.50    0.13    --  110.24-111.00 -30.00  168
 16  \w     26.00 101.00   0.50    0.13    --  110.24 -94.00 -30.00  150
 17  \w     25.00 104.00   0.50    0.13    --  110.24 -94.00 150.00  158
;
_diffrn_measurement_device 'four-circle diffractometer'
_diffrn_measurement_device_type 'ROD, Synergy Custom system, HyPix'
_diffrn_measurement_method '\w scans'
_diffrn_orient_matrix_type 'CrysAlisPro convention (1999,Acta A55,543-557)'
_diffrn_orient_matrix_UB_11 -0.0067455000
_diffrn_orient_matrix_UB_12 0.0147644000
_diffrn_orient_matrix_UB_13 0.1117787000
_diffrn_orient_matrix_UB_21 -0.0611860000
_diffrn_orient_matrix_UB_22 0.0415796000
_diffrn_orient_matrix_UB_23 -0.0213941000
_diffrn_orient_matrix_UB_31 -0.0433101000
_diffrn_orient_matrix_UB_32 -0.0608821000
_diffrn_orient_matrix_UB_33 0.0125763000
_diffrn_radiation_monochromator mirror
_diffrn_radiation_probe x-ray
_diffrn_radiation_type 'Cu K\a'
_diffrn_radiation_wavelength 1.54184
_diffrn_reflns_av_R_equivalents 0.0368
_diffrn_reflns_av_unetI/netI 0.0411
_diffrn_reflns_Laue_measured_fraction_full 0.983
_diffrn_reflns_Laue_measured_fraction_max 0.946
_diffrn_reflns_limit_h_max 18
_diffrn_reflns_limit_h_min -24
_diffrn_reflns_limit_k_max 15
_diffrn_reflns_limit_k_min -24
_diffrn_reflns_limit_l_max 16
_diffrn_reflns_limit_l_min -16
_diffrn_reflns_number 23848
_diffrn_reflns_point_group_measured_fraction_full 0.872
_diffrn_reflns_point_group_measured_fraction_max 0.822
_diffrn_reflns_theta_full 67.684
_diffrn_reflns_theta_max 73.443
_diffrn_reflns_theta_min 2.158
_diffrn_source 'Rotating-anode X-ray tube'
_diffrn_source_type 'Rigaku (Cu) X-ray Source'
_exptl_absorpt_coefficient_mu 0.729
_exptl_absorpt_correction_T_max 1.00000
_exptl_absorpt_correction_T_min 0.58260
_exptl_absorpt_correction_type multi-scan
_exptl_absorpt_process_details
;
CrysAlisPro 1.171.40.82a (Rigaku Oxford Diffraction, 2020)
Empirical absorption correction using spherical harmonics,
implemented in SCALE3 ABSPACK scaling algorithm.
;
_exptl_crystal_colour black
_exptl_crystal_colour_primary black
_exptl_crystal_density_diffrn 1.204
_exptl_crystal_description block
_exptl_crystal_F_000 2158
_exptl_crystal_size_max 0.2
_exptl_crystal_size_mid 0.2
_exptl_crystal_size_min 0.15
_refine_diff_density_max 1.046
_refine_diff_density_min -0.258
_refine_diff_density_rms 0.062
_refine_ls_abs_structure_details
;
 Flack x determined using 2298 quotients [(I+)-(I-)]/[(I+)+(I-)]
 (Parsons, Flack and Wagner, Acta Cryst. B69 (2013) 249-259).
;
_refine_ls_abs_structure_Flack 0.50(5)
_refine_ls_extinction_method none
_refine_ls_goodness_of_fit_ref 1.059
_refine_ls_hydrogen_treatment constr
_refine_ls_matrix_type full
_refine_ls_number_parameters 838
_refine_ls_number_reflns 9343
_refine_ls_number_restraints 992
_refine_ls_restrained_S_all 1.196
_refine_ls_R_factor_all 0.0909
_refine_ls_R_factor_gt 0.0708
_refine_ls_shift/su_max 0.000
_refine_ls_shift/su_mean 0.000
_refine_ls_structure_factor_coef Fsqd
_refine_ls_weighting_details 'w=1/[\s^2^(Fo^2^)+(0.1453P)^2^+0.4544P] where P=(Fo^2^+2Fc^2^)/3'
_refine_ls_weighting_scheme calc
_refine_ls_wR_factor_gt 0.1993
_refine_ls_wR_factor_ref 0.2207
_reflns_Friedel_coverage 0.661
_reflns_Friedel_fraction_full 0.749
_reflns_Friedel_fraction_max 0.686
_reflns_number_gt 6673
_reflns_number_total 9343
_reflns_threshold_expression 'I > 2\s(I)'
_cod_data_source_file d1ce01173a2.cif
_cod_data_source_block ni
_cod_depositor_comments 'Adding full bibliography for 7243657--7243658.cif.'
_cod_original_cell_volume 5642.5(5)
_cod_original_formula_sum 'C140.30 H117.10 N4 Ni O8'
_cod_database_code 7243658
_shelx_shelxl_version_number 2014/7
_chemical_oxdiff_formula C140H116N4NiO8
_shelx_space_group_comment
;
The symmetry employed for this shelxl refinement is uniquely defined
by the following loop, which should always be used as a source of
symmetry information in preference to the above space-group names.
They are only intended as comments.
;
_shelx_estimated_absorpt_t_max 0.898
_shelx_estimated_absorpt_t_min 0.868
_reflns_odcompleteness_completeness 98.76
_reflns_odcompleteness_iscentric 1
_reflns_odcompleteness_theta 66.49
_olex2_refinement_description
;
1. Fixed Uiso
 At 1.2 times of:
  All C(H) groups, All C(H,H) groups
 At 1.5 times of:
  All C(H,H,H) groups
2. Restrained distances
 C4-C2 = C4-C1
 1.57 with sigma of 0.02
 C024-C01A = C01W-C01A = C021-C01A
 1.57 with sigma of 0.02
 C4-C2
 1.6 with sigma of 0.02
 C4-C3
 1.57 with sigma of 0.02
 C4-C1
 1.6 with sigma of 0.02
 C4-C3 = C4-C2
 1.7 with sigma of 0.02
 C4-C3 = C4-C2 = C4-C1
 1.7 with sigma of 0.02
 C1-C2
 2.44 with sigma of 0.04
 C3-C1
 2.44 with sigma of 0.04
 C2A-C3A
 1.7 with sigma of 0.04
 C3-C2
 2.7 with sigma of 0.04
 C018-C12
 3 with sigma of 0.04
 C11-C12
 2.7 with sigma of 0.04
 C0-C12
 2.7 with sigma of 0.04
 C01S-C16
 2.7 with sigma of 0.04
 C16-C01Y
 2.7 with sigma of 0.04
 C01T-C01V
 2.7 with sigma of 0.04
 C01X-C01V
 2.7 with sigma of 0.04
 C14-C025
 2.6 with sigma of 0.04
 C7-C01V
 2.6 with sigma of 0.04
 C025-C022 \\sim C022-C01U \\sim C14-C022
 with sigma of 0.02
 C024-C01A \\sim C01W-C01A \\sim C021-C01A
 with sigma of 0.02
 C01J-C010 \\sim C01B-C010 \\sim C01B-C00G \\sim C00P-C00G \\sim C018-C00P
\\sim C01J-C018
 with sigma of 0.02
 C4-C2 \\sim C4-C1 \\sim C4-C3
 with sigma of 0.02
 C9-C10 \\sim C9-C10A
 with sigma of 0.02
 C8-C6 \\sim C8-C6A
 with sigma of 0.04
 C10-C5 \\sim C10A-C5A
 with sigma of 0.02
 C7-C6 \\sim C7A-C6A
 with sigma of 0.02
 C8-C7 \\sim C8-C7A
 with sigma of 0.02
 C6-C4 \\sim C6A-C4
 with sigma of 0.04
 C9-C5 \\sim C9-C5A
 with sigma of 0.04
 C10-C6 \\sim C10A-C6A
 with sigma of 0.04
 C7-C5 \\sim C7A-C5A
 with sigma of 0.04
 C10-C4 \\sim C10A-C4
 with sigma of 0.04
 C01Q-C6 \\sim C01Q-C6A
 with sigma of 0.04
 C6-C5 \\sim C6A-C5A
 with sigma of 0.02
 C7-C01Q \\sim C7A-C01Q
 with sigma of 0.02
 C5-C4 \\sim C5A-C4
 with sigma of 0.02
 C3-C2 \\sim C3A-C2A
 with sigma of 0.02
 C4-C2 \\sim C4-C2A
 with sigma of 0.02
 C1-C4 \\sim C1A-C4
 with sigma of 0.02
 C3-C4 \\sim C3A-C4
 with sigma of 0.04
 C4-C3A \\sim C4-C2A \\sim C4-C1A
 with sigma of 0.02
 C01X-C01Q \\sim C01S-C01Q \\sim C01V-C01Q
 with sigma of 0.02
 C5-C4 \\sim C5A-C2A
 with sigma of 0.02
 C01A-C01W \\sim C01A-C11
 with sigma of 0.02
 C01A-C021 \\sim C01A-C0
 with sigma of 0.02
 C01A-C024 \\sim C01A-C12
 with sigma of 0.02
 C01W-C01A \\sim C11-C01A \\sim C024-C01A \\sim C12-C01A \\sim C021-C01A \\sim
C01A-C0
 with sigma of 0.02
 C01U-C022 \\sim C15-C022
 with sigma of 0.02
 C14-C022 \\sim C14A-C022
 with sigma of 0.02
 C022-C025 \\sim C022-C13
 with sigma of 0.02
 C14-C022 \\sim C13-C022 \\sim C025-C022 \\sim C15-C022 \\sim C14A-C022 \\sim
C022-C01U
 with sigma of 0.02
 C01T-C01Q \\sim C01S-C01Q
 with sigma of 0.02
 C01S-C01Q \\sim C01Y-C01Q \\sim C16-C01Q
 with sigma of 0.02
 C01V-C01Q \\sim C01T-C01Q \\sim C01X-C01Q
 with sigma of 0.02
3. Uiso/Uaniso restraints and constraints
C00G \\sim C00P \\sim C01B \\sim C01J \\sim C010 \\sim C018: within 2A with
sigma of 0.04 and sigma for terminal atoms of 0.08 within 2A
Uanis(C01A) \\sim Ueq: with sigma of 0.1 and sigma for terminal atoms of 0.2
Uanis(C10) = Uanis(C10A)
Uanis(C4) = Uanis(C4A)
Uanis(C12) = Uanis(C024)
Uanis(C01S) = Uanis(C01T)
Uanis(C01X) = Uanis(C01Y)
Uanis(C01V) = Uanis(C16)
4. Rigid body (RIGU) restrains
 All non-hydrogen atoms
 with sigma for 1-2 distances of 0.004 and sigma for 1-3 distances of 0.004
5. Others
 Sof(C5A)=Sof(C6A)=Sof(H6A)=Sof(C7A)=Sof(H8B)=Sof(C10A)=Sof(H10A)=1-FVAR(1)
 Sof(C5)=Sof(C6)=Sof(H6)=Sof(C7)=Sof(H8A)=Sof(C10)=Sof(H10)=FVAR(1)
 Sof(C1A)=Sof(H1AB)=Sof(H1AC)=Sof(C2A)=Sof(C3A)=Sof(H3AA)=Sof(H3AB)=Sof(H3AC)=
 1-FVAR(2)
 Sof(C1)=Sof(H1A)=Sof(H1B)=Sof(H1C)=Sof(C2)=Sof(H2A)=Sof(H2B)=Sof(H2C)=Sof(C3)=
 Sof(H3A)=Sof(H3B)=Sof(H3C)=FVAR(2)
 Sof(C4)=1-FVAR(3)
 Sof(C4A)=FVAR(3)
 Sof(C11)=Sof(H11A)=Sof(H11B)=Sof(H11C)=Sof(C12)=Sof(H12A)=Sof(H12B)=Sof(H12C)=
 1-FVAR(4)
 Sof(C01W)=Sof(H01Z)=Sof(HB)=Sof(HC)=Sof(C021)=Sof(H02A)=Sof(H02B)=Sof(H02C)=
 FVAR(4)
 Sof(C13)=Sof(H13A)=Sof(H13B)=Sof(H13C)=Sof(C14A)=Sof(C15)=Sof(H15A)=Sof(H15B)=
 Sof(H15C)=1-FVAR(5)
 Sof(C01U)=Sof(H01Y)=Sof(H)=Sof(HA)=Sof(C14)=Sof(H14B)=Sof(H14C)=Sof(C025)=
 FVAR(5)
 Sof(C01Y)=Sof(H01M)=Sof(H01O)=Sof(H01Q)=1-FVAR(6)
 Sof(C01X)=Sof(H01J)=Sof(H01K)=Sof(H01L)=FVAR(6)
 Sof(C01S)=Sof(H01A)=Sof(H01B)=Sof(H01C)=FVAR(7)
 Sof(C01T)=Sof(H01D)=Sof(H01E)=Sof(H01F)=FVAR(8)
 Fixed Sof: H1AA(0.75) C01V(0.5) H01G(0.5) H01H(0.5) H01I(0.5) H4AA(0.5)
 H4AB(0.5) H4AC(0.5) C16(0.5) H16A(0.5) H16B(0.5) H16C(0.5) C0(0.5) H0A(0.5)
 H0B(0.5) H0C(0.5) H14A(0.8) H14D(0.75) H14E(0.5) H14F(0.5) C024(0.5) H02D(0.5)
 H02E(0.5) H02F(0.5) H02G(0.3) H02H(0.3) H02I(0.3)
6.a Aromatic/amide H refined with riding coordinates:
 C00M(H00M), C00O(H00O), C00R(H00R), C00U(H00U), C00Z(H00Z), C01N(H01N),
 C01P(H01P), C6(H6), C6A(H6A), C8(H8A), C8(H8B), C009(H009), C10(H10),
 C10A(H10A), C00C(H00C), C00P(H00P), C00Q(H00Q), C01B(H01R), C01C(H01S),
 C01E(H01T), C01I(H01U), C01J(H01V), C01M(H01W), C01O(H01X), C012(H012)
6.b Idealised Me refined as rotating group:
 C1(H1A,H1B,H1C), C1A(H1AA,H1AB,H1AC), C01S(H01A,H01B,H01C), C01T(H01D,H01E,
 H01F), C01V(H01G,H01H,H01I), C01X(H01J,H01K,H01L), C01Y(H01M,H01O,H01Q),
 C2(H2A,H2B,H2C), C3(H3A,H3B,H3C), C3A(H3AA,H3AB,H3AC), C4A(H4AA,H4AB,H4AC),
 C16(H16A,H16B,H16C), C0(H0A,H0B,H0C), C01U(H01Y,H,HA), C01W(H01Z,HB,HC),
 C11(H11A,H11B,H11C), C12(H12A,H12B,H12C), C13(H13A,H13B,H13C), C14(H14A,H14B,
 H14C), C14A(H14D,H14E,H14F), C15(H15A,H15B,H15C), C021(H02A,H02B,H02C),
 C024(H02D,H02E,H02F), C025(H02G,H02H,H02I)
;
_smtbx_masks_void_probe_radius 1.2
_smtbx_masks_void_truncation_radius 1.2
_olex2_submission_special_instructions 'No special instructions were received'
_oxdiff_exptl_absorpt_empirical_details
;
Empirical correction (ABSPACK) includes:
- Absorption correction using spherical harmonics
- Frame scaling
;
_oxdiff_exptl_absorpt_empirical_full_max 1.870
_oxdiff_exptl_absorpt_empirical_full_min 0.780

loop_
_space_group_symop_operation_xyz
'x, y, z'
'-x, -y, z'
'y, -x, -z'
'-y, x, -z'

loop_
_atom_site_label
_atom_site_type_symbol
_atom_site_fract_x
_atom_site_fract_y
_atom_site_fract_z
_atom_site_U_iso_or_equiv
_atom_site_adp_type
_atom_site_occupancy
_atom_site_site_symmetry_order
_atom_site_calc_flag
_atom_site_refinement_flags_posn
_atom_site_refinement_flags_adp
_atom_site_refinement_flags_occupancy
_atom_site_disorder_assembly
_atom_site_disorder_group
Ni01 Ni 0.5000 0.5000 0.5000 0.0524(7) Uani 1 4 d S TU P . .
O003 O 0.5866(3) 0.8625(2) 0.7186(6) 0.080(2) Uani 1 1 d . U . . .
O004 O 0.8101(2) 0.7399(2) 0.6109(6) 0.0734(19) Uani 1 1 d . U . . .
N008 N 0.5474(2) 0.5778(2) 0.5139(6) 0.0528(17) Uani 1 1 d . U . . .
C00B C 0.4566(3) 0.6537(3) 0.5477(8) 0.060(2) Uani 1 1 d . U . . .
C00F C 0.7612(3) 0.8347(3) 0.6756(8) 0.062(2) Uani 1 1 d . U . . .
C00H C 0.6934(3) 0.7395(3) 0.6106(8) 0.061(2) Uani 1 1 d . U . . .
C00J C 0.6311(3) 0.6503(3) 0.5459(8) 0.063(2) Uani 1 1 d . U . . .
C00K C 0.6370(3) 0.7696(3) 0.6444(7) 0.057(2) Uani 1 1 d . U . . .
C00M C 0.8852(4) 1.0221(4) 0.7840(10) 0.100(3) Uani 1 1 d . U . . .
H00M H 0.9251 1.0428 0.7933 0.120 Uiso 1 1 calc R U . . .
C00O C 0.5762(3) 0.7376(3) 0.6325(8) 0.062(2) Uani 1 1 d . U . . .
H00O H 0.5383 0.7565 0.6576 0.075 Uiso 1 1 calc R U . . .
C00R C 0.8192(4) 0.8659(3) 0.6879(9) 0.073(3) Uani 1 1 d . U . . .
H00R H 0.8573 0.8454 0.6670 0.087 Uiso 1 1 calc R U . . .
C00S C 0.6378(3) 0.8354(3) 0.6932(8) 0.063(2) Uani 1 1 d . U . . .
C00T C 0.5729(3) 0.6790(3) 0.5842(7) 0.057(2) Uani 1 1 d . U . . .
C00U C 0.8247(4) 1.0573(4) 0.8123(10) 0.095(3) Uani 1 1 d . U . . .
H00U H 0.8260 1.0998 0.8369 0.114 Uiso 1 1 calc R U . . .
C00Z C 0.8847(4) 0.9619(4) 0.7457(10) 0.093(3) Uani 1 1 d . U . . .
H00Z H 0.9234 0.9413 0.7279 0.112 Uiso 1 1 calc R U . . .
C1 C 0.3838(12) 0.8046(11) 0.9246(19) 0.104(7) Uani 0.439(16) 1 d D U P A 1
H1A H 0.3519 0.8093 0.9765 0.156 Uiso 0.439(16) 1 calc R U P A 1
H1B H 0.4010 0.8467 0.9075 0.156 Uiso 0.439(16) 1 calc R U P A 1
H1C H 0.4186 0.7770 0.9473 0.156 Uiso 0.439(16) 1 calc R U P A 1
C1A C 0.3544(15) 0.7084(12) 0.894(3) 0.133(9) Uani 0.561(16) 1 d D U P A 2
H1AA H 0.3150 0.7310 0.8763 0.200 Uiso 0.75 1 calc R U P A 2
H1AB H 0.3523 0.6964 0.9633 0.200 Uiso 0.561(16) 1 calc R U P A 2
H1AC H 0.3588 0.6698 0.8546 0.200 Uiso 0.561(16) 1 calc R U P A 2
C01K C 0.7655(4) 0.9629(3) 0.7567(9) 0.078(3) Uani 1 1 d . U . . .
C01N C 0.7667(4) 1.0246(3) 0.8008(10) 0.093(3) Uani 1 1 d . U . . .
H01N H 0.7280 1.0437 0.8224 0.111 Uiso 1 1 calc R U . . .
C01P C 0.7053(4) 0.9308(3) 0.7452(9) 0.079(3) Uani 1 1 d . U . . .
H01P H 0.6669 0.9511 0.7657 0.094 Uiso 1 1 calc R U . . .
C01Q C 0.4249(4) 0.9006(3) 0.5336(9) 0.101(3) Uani 1 1 d D U . . .
C01S C 0.3777(8) 0.9006(6) 0.4474(13) 0.127(4) Uani 0.78(2) 1 d D U P B 2
H01A H 0.3343 0.8930 0.4716 0.191 Uiso 0.78(2) 1 calc R U P B 2
H01B H 0.3895 0.8668 0.4015 0.191 Uiso 0.78(2) 1 calc R U P B 2
H01C H 0.3794 0.9422 0.4145 0.191 Uiso 0.78(2) 1 calc R U P B 2
C01T C 0.3437(9) 0.9131(12) 0.546(3) 0.127(4) Uani 0.372(18) 1 d D U P B 1
H01D H 0.3361 0.9562 0.5716 0.191 Uiso 0.372(18) 1 calc R U P B 1
H01E H 0.3258 0.8814 0.5906 0.191 Uiso 0.372(18) 1 calc R U P B 1
H01F H 0.3230 0.9090 0.4821 0.191 Uiso 0.372(18) 1 calc R U P B 1
C01V C 0.4387(10) 0.9489(12) 0.6302(19) 0.102(5) Uani 0.5 1 d D U P B 1
H01G H 0.4255 0.9927 0.6141 0.154 Uiso 0.5 1 calc R U P B 1
H01H H 0.4844 0.9485 0.6459 0.154 Uiso 0.5 1 calc R U P B 1
H01I H 0.4142 0.9337 0.6863 0.154 Uiso 0.5 1 calc R U P B 1
C01X C 0.415(2) 0.943(2) 0.435(2) 0.106(4) Uani 0.160(11) 1 d D U P B 1
H01J H 0.3852 0.9212 0.3918 0.160 Uiso 0.160(11) 1 calc R U P B 1
H01K H 0.4567 0.9478 0.4022 0.160 Uiso 0.160(11) 1 calc R U P B 1
H01L H 0.3987 0.9852 0.4525 0.160 Uiso 0.160(11) 1 calc R U P B 1
C01Y C 0.4938(5) 0.9027(5) 0.4825(12) 0.106(4) Uani 0.840(11) 1 d D U P B 2
H01M H 0.4963 0.8692 0.4328 0.160 Uiso 0.840(11) 1 calc R U P B 2
H01O H 0.5271 0.8955 0.5315 0.160 Uiso 0.840(11) 1 calc R U P B 2
H01Q H 0.5002 0.9446 0.4520 0.160 Uiso 0.840(11) 1 calc R U P B 2
C2 C 0.2724(8) 0.7763(14) 0.828(2) 0.144(9) Uani 0.439(16) 1 d D U P A 1
H2A H 0.2557 0.7606 0.8906 0.217 Uiso 0.439(16) 1 calc R U P A 1
H2B H 0.2558 0.7498 0.7753 0.217 Uiso 0.439(16) 1 calc R U P A 1
H2C H 0.2590 0.8208 0.8187 0.217 Uiso 0.439(16) 1 calc R U P A 1
C2A C 0.4122(9) 0.7523(9) 0.8776(15) 0.117(5) Uani 0.561(16) 1 d D U P A 2
C3 C 0.3362(15) 0.7016(11) 0.877(3) 0.118(8) Uani 0.439(16) 1 d D U P A 1
H3A H 0.3766 0.6783 0.8848 0.178 Uiso 0.439(16) 1 calc R U P A 1
H3B H 0.3075 0.6774 0.8347 0.178 Uiso 0.439(16) 1 calc R U P A 1
H3C H 0.3160 0.7070 0.9414 0.178 Uiso 0.439(16) 1 calc R U P A 1
C3A C 0.3673(15) 0.8345(11) 0.896(2) 0.172(11) Uani 0.561(16) 1 d D U P A 2
H3AA H 0.3211 0.8278 0.8898 0.257 Uiso 0.561(16) 1 calc R U P A 2
H3AB H 0.3817 0.8652 0.8472 0.257 Uiso 0.561(16) 1 calc R U P A 2
H3AC H 0.3767 0.8512 0.9614 0.257 Uiso 0.561(16) 1 calc R U P A 2
C4 C 0.3503(7) 0.7726(8) 0.8293(15) 0.114(4) Uani 0.391(15) 1 d D U P A 1
C4A C 0.4682(8) 0.7310(8) 0.9198(16) 0.114(4) Uani 0.609(15) 1 d . U P A 2
H4AA H 0.4619 0.7263 0.9901 0.170 Uiso 0.5 1 calc R U P A 2
H4AB H 0.5024 0.7620 0.9076 0.170 Uiso 0.5 1 calc R U P A 2
H4AC H 0.4800 0.6896 0.8917 0.170 Uiso 0.5 1 calc R U P A 2
C005 C 0.5205(3) 0.6348(3) 0.5603(8) 0.058(2) Uani 1 1 d . U . . .
C5 C 0.3812(10) 0.7677(8) 0.7307(16) 0.075(5) Uani 0.46(3) 1 d D U P A 1
C5A C 0.4085(10) 0.7647(8) 0.7616(16) 0.087(4) Uani 0.54(3) 1 d D U P A 2
C6 C 0.393(2) 0.8285(10) 0.689(2) 0.096(7) Uani 0.46(3) 1 d D U P A 1
H6 H 0.3791 0.8663 0.7202 0.115 Uiso 0.46(3) 1 calc R U P A 1
C6A C 0.406(2) 0.8238(11) 0.7029(19) 0.117(12) Uani 0.54(3) 1 d D U P A 2
H6A H 0.4015 0.8625 0.7385 0.141 Uiso 0.54(3) 1 calc R U P A 2
C7 C 0.4263(18) 0.8320(7) 0.6012(18) 0.093(7) Uani 0.46(3) 1 d D U P A 1
C7A C 0.4101(13) 0.8302(6) 0.6025(15) 0.076(4) Uani 0.54(3) 1 d D U P A 2
C8 C 0.4345(3) 0.7756(3) 0.5488(9) 0.067(2) Uani 1 1 d D U . . .
H8A H 0.4414 0.7776 0.4806 0.080 Uiso 0.46(3) 1 calc R U P B 1
H8B H 0.4510 0.7801 0.4848 0.080 Uiso 0.54(3) 1 calc R U P B 2
C009 C 0.6924(3) 0.6821(3) 0.5605(8) 0.062(2) Uani 1 1 d . U . . .
H009 H 0.7307 0.6638 0.5361 0.074 Uiso 1 1 calc R U . . .
C9 C 0.4329(3) 0.7148(3) 0.5960(8) 0.0601(19) Uani 1 1 d D U . . .
C10 C 0.4044(13) 0.7131(10) 0.6856(16) 0.069(4) Uani 0.46(3) 1 d D U P A 1
H10 H 0.4004 0.6731 0.7180 0.082 Uiso 0.46(3) 1 calc R U P A 1
C10A C 0.4243(12) 0.7124(8) 0.6994(13) 0.069(4) Uani 0.54(3) 1 d D U P A 2
H10A H 0.4297 0.6719 0.7295 0.082 Uiso 0.54(3) 1 calc R U P A 2
C011 C 0.6135(3) 0.5891(3) 0.5023(8) 0.0556(19) Uani 1 1 d . U . . .
C013 C 0.7581(3) 0.7702(3) 0.6291(8) 0.067(2) Uani 1 1 d . U . . .
C014 C 0.8235(4) 0.9302(4) 0.7327(9) 0.081(3) Uani 1 1 d . U . . .
C16 C 0.4141(10) 0.9540(12) 0.616(2) 0.102(5) Uani 0.5 1 d D U P B 2
H16A H 0.4323 0.9947 0.5938 0.154 Uiso 0.5 1 calc R U P B 2
H16B H 0.4351 0.9407 0.6761 0.154 Uiso 0.5 1 calc R U P B 2
H16C H 0.3681 0.9594 0.6273 0.154 Uiso 0.5 1 calc R U P B 2
C017 C 0.7028(4) 0.8664(3) 0.7019(9) 0.067(2) Uani 1 1 d . U . . .
Ni02 Ni 0.0000 1.0000 0.0000 0.0500(6) Uani 1 4 d S TU P . .
O00A O 0.3611(2) 0.9130(3) 0.2177(7) 0.092(2) Uani 1 1 d . U . . .
O006 O 0.2418(2) 0.6917(2) 0.1096(6) 0.080(2) Uani 1 1 d . U . . .
N007 N 0.0802(2) 0.9533(2) 0.0167(6) 0.0507(17) Uani 1 1 d . U . . .
C0 C 0.4035(5) 1.0130(6) -0.0012(13) 0.071(4) Uani 0.5 1 d D U P C 2
H0A H 0.4430 1.0130 -0.0397 0.106 Uiso 0.5 1 calc R U P C 2
H0B H 0.3668 1.0063 -0.0444 0.106 Uiso 0.5 1 calc R U P C 2
H0C H 0.4053 0.9786 0.0471 0.106 Uiso 0.5 1 calc R U P C 2
C00C C 0.4279(3) 0.7970(4) 0.2407(8) 0.068(2) Uani 1 1 d . U . . .
H00C H 0.4493 0.8358 0.2561 0.082 Uiso 1 1 calc R U . . .
C00D C 0.4608(3) 0.7360(4) 0.2572(7) 0.064(2) Uani 1 1 d . U . . .
C00E C 0.1130(2) 1.0877(3) -0.0017(7) 0.0470(16) Uani 1 1 d . U . . .
C00G C 0.2143(3) 1.0669(3) 0.0953(8) 0.061(2) Uani 1 1 d D U . . .
C00I C 0.1507(3) 0.8685(3) 0.0454(6) 0.0471(17) Uani 1 1 d . U . . .
C00L C 0.2698(3) 0.7403(3) 0.1298(8) 0.063(2) Uani 1 1 d . U . . .
C00N C 0.1791(3) 0.9244(3) 0.0826(7) 0.0543(19) Uani 1 1 d . U . . .
C00P C 0.2744(3) 1.0652(3) 0.0483(9) 0.071(2) Uani 1 1 d D U . . .
H00P H 0.2770 1.0521 -0.0178 0.085 Uiso 1 1 calc R U . . .
C00Q C 0.2397(3) 0.9232(3) 0.1336(7) 0.059(2) Uani 1 1 d . U . . .
H00Q H 0.2585 0.9611 0.1586 0.070 Uiso 1 1 calc R U . . .
C00W C 0.2399(3) 0.8058(3) 0.1106(8) 0.060(2) Uani 1 1 d . U . . .
C00X C 0.1518(2) 1.0450(3) 0.0460(6) 0.0481(17) Uani 1 1 d . U . . .
C00Y C 0.4291(3) 0.6781(4) 0.2274(7) 0.062(2) Uani 1 1 d . U . . .
C01A C 0.3951(3) 1.0896(4) 0.0607(9) 0.104(3) Uani 1 1 d D U . . .
C01B C 0.2089(4) 1.0873(5) 0.1926(9) 0.087(3) Uani 1 1 d D U . . .
H01R H 0.1679 1.0925 0.2210 0.105 Uiso 1 1 calc R U . . .
C01C C 0.3678(3) 0.6806(4) 0.1894(8) 0.064(2) Uani 1 1 d . U . . .
H01S H 0.3459 0.6422 0.1735 0.077 Uiso 1 1 calc R U . . .
C01D C 0.2690(3) 0.8647(3) 0.1440(9) 0.069(3) Uani 1 1 d . U . . .
C01E C 0.4629(3) 0.6181(4) 0.2432(6) 0.0605(19) Uani 1 1 d . U . . .
H01T H 0.4426 0.5790 0.2264 0.073 Uiso 1 1 calc R U . . .
C01G C 0.3372(3) 0.7417(4) 0.1741(9) 0.070(2) Uani 1 1 d . U . . .
C01H C 0.1363(3) 0.9785(3) 0.0527(6) 0.0453(15) Uani 1 1 d . U . . .
C01I C 0.1793(3) 0.8079(3) 0.0599(7) 0.057(2) Uani 1 1 d . U . . .
H01U H 0.1594 0.7699 0.0371 0.068 Uiso 1 1 calc R U . . .
C01J C 0.3238(4) 1.1036(6) 0.1962(10) 0.109(3) Uani 1 1 d D U . . .
H01V H 0.3602 1.1207 0.2285 0.131 Uiso 1 1 calc R U . . .
C01M C 0.5542(4) 0.6722(4) 0.3086(8) 0.074(2) Uani 1 1 d . U . . .
H01W H 0.5953 0.6702 0.3378 0.089 Uiso 1 1 calc R U . . .
C01O C 0.5248(3) 0.6169(4) 0.2827(7) 0.071(2) Uani 1 1 d . U . . .
H01X H 0.5462 0.5773 0.2913 0.085 Uiso 1 1 calc R U . . .
C01U C 0.1899(10) 1.1428(13) 0.387(3) 0.084(7) Uani 0.356(19) 1 d D U P D 1
H01Y H 0.1606 1.1070 0.3744 0.126 Uiso 0.356(19) 1 calc R U P D 1
H H 0.1771 1.1796 0.3470 0.126 Uiso 0.356(19) 1 calc R U P D 1
HA H 0.1883 1.1544 0.4557 0.126 Uiso 0.356(19) 1 calc R U P D 1
C01W C 0.4438(7) 1.0604(10) 0.1411(17) 0.104(6) Uani 0.523(13) 1 d D U P C 1
H01Z H 0.4456 1.0890 0.1975 0.157 Uiso 0.523(13) 1 calc R U P C 1
HB H 0.4866 1.0563 0.1126 0.157 Uiso 0.523(13) 1 calc R U P C 1
HC H 0.4286 1.0182 0.1617 0.157 Uiso 0.523(13) 1 calc R U P C 1
C010 C 0.2652(4) 1.1003(7) 0.2488(11) 0.127(4) Uani 1 1 d D U . . .
C11 C 0.4605(6) 1.0886(9) 0.1034(18) 0.080(5) Uani 0.477(13) 1 d D U P C 2
H11A H 0.4655 1.0504 0.1441 0.120 Uiso 0.477(13) 1 calc R U P C 2
H11B H 0.4670 1.1269 0.1432 0.120 Uiso 0.477(13) 1 calc R U P C 2
H11C H 0.4923 1.0877 0.0509 0.120 Uiso 0.477(13) 1 calc R U P C 2
C12 C 0.4014(6) 1.1298(7) -0.0408(13) 0.077(3) Uani 0.477(13) 1 d D U P C 2
H12A H 0.3966 1.1756 -0.0273 0.116 Uiso 0.477(13) 1 calc R U P C 2
H12B H 0.3679 1.1161 -0.0860 0.116 Uiso 0.477(13) 1 calc R U P C 2
H12C H 0.4435 1.1219 -0.0698 0.116 Uiso 0.477(13) 1 calc R U P C 2
C012 C 0.5262(3) 0.7315(4) 0.2937(7) 0.069(2) Uani 1 1 d . U . . .
H012 H 0.5496 0.7693 0.3074 0.083 Uiso 1 1 calc R U . . .
C13 C 0.3218(9) 1.1302(14) 0.4147(19) 0.146(9) Uani 0.644(19) 1 d D U P D 2
H13A H 0.3401 1.1724 0.4008 0.219 Uiso 0.644(19) 1 calc R U P D 2
H13B H 0.3521 1.0969 0.3949 0.219 Uiso 0.644(19) 1 calc R U P D 2
H13C H 0.3133 1.1265 0.4846 0.219 Uiso 0.644(19) 1 calc R U P D 2
C14 C 0.3189(19) 1.089(2) 0.407(4) 0.168(13) Uani 0.356(19) 1 d D U P D 1
H14A H 0.3251 1.1056 0.4729 0.252 Uiso 0.8 1 calc R U P D 1
H14B H 0.3572 1.0970 0.3680 0.252 Uiso 0.356(19) 1 calc R U P D 1
H14C H 0.3112 1.0425 0.4104 0.252 Uiso 0.356(19) 1 calc R U P D 1
C14A C 0.2354(12) 1.0569(13) 0.412(2) 0.197(10) Uani 0.644(19) 1 d D U P D 2
H14D H 0.2696 1.0249 0.4109 0.295 Uiso 0.75 1 calc R U P D 2
H14E H 0.1979 1.0402 0.3777 0.295 Uiso 0.5 1 calc R U P D 2
H14F H 0.2239 1.0663 0.4798 0.295 Uiso 0.5 1 calc R U P D 2
C15 C 0.2124(11) 1.1794(13) 0.371(3) 0.193(11) Uani 0.644(19) 1 d D U P D 2
H15A H 0.1684 1.1639 0.3626 0.289 Uiso 0.644(19) 1 calc R U P D 2
H15B H 0.2215 1.2118 0.3209 0.289 Uiso 0.644(19) 1 calc R U P D 2
H15C H 0.2173 1.1983 0.4354 0.289 Uiso 0.644(19) 1 calc R U P D 2
C016 C 0.3349(3) 0.8638(4) 0.1902(9) 0.076(3) Uani 1 1 d . U . . .
C018 C 0.3310(4) 1.0830(4) 0.0990(9) 0.078(2) Uani 1 1 d D U . . .
C019 C 0.3687(3) 0.7994(4) 0.2045(9) 0.070(2) Uani 1 1 d . U . . .
C021 C 0.4024(5) 1.0684(8) -0.0408(12) 0.093(4) Uani 0.523(13) 1 d D U P C 1
H02A H 0.4468 1.0746 -0.0615 0.139 Uiso 0.523(13) 1 calc R U P C 1
H02B H 0.3739 1.0934 -0.0827 0.139 Uiso 0.523(13) 1 calc R U P C 1
H02C H 0.3913 1.0229 -0.0457 0.139 Uiso 0.523(13) 1 calc R U P C 1
C022 C 0.2600(5) 1.1222(9) 0.3590(12) 0.151(5) Uani 1 1 d D U . . .
C024 C 0.4146(5) 1.1690(6) 0.0774(14) 0.077(3) Uani 0.5 1 d D U P C 1
H02D H 0.4106 1.1799 0.1465 0.116 Uiso 0.5 1 calc R U P C 1
H02E H 0.3856 1.1959 0.0391 0.116 Uiso 0.5 1 calc R U P C 1
H02F H 0.4588 1.1763 0.0562 0.116 Uiso 0.5 1 calc R U P C 1
C025 C 0.285(2) 1.1965(14) 0.343(4) 0.198(13) Uani 0.356(19) 1 d D U P D 1
H02G H 0.2633 1.2152 0.2868 0.297 Uiso 0.3 1 calc R U P D 1
H02H H 0.3313 1.1965 0.3321 0.297 Uiso 0.3 1 calc R U P D 1
H02I H 0.2752 1.2217 0.4015 0.297 Uiso 0.3 1 calc R U P D 1

loop_
_atom_site_aniso_label
_atom_site_aniso_U_11
_atom_site_aniso_U_22
_atom_site_aniso_U_33
_atom_site_aniso_U_23
_atom_site_aniso_U_13
_atom_site_aniso_U_12
Ni01 0.0200(5) 0.0200(5) 0.117(2) 0.000 0.000 0.000
O003 0.059(3) 0.033(2) 0.148(6) -0.014(3) -0.001(3) -0.008(2)
O004 0.034(2) 0.044(2) 0.142(6) 0.008(3) -0.007(3) -0.0102(19)
N008 0.029(2) 0.025(2) 0.103(5) 0.006(3) -0.004(3) 0.0053(17)
C00B 0.033(3) 0.035(3) 0.112(6) -0.001(3) 0.009(3) -0.005(2)
C00F 0.044(3) 0.032(3) 0.108(6) 0.014(3) -0.015(3) -0.007(2)
C00H 0.042(3) 0.027(3) 0.113(6) 0.008(3) -0.004(3) -0.016(2)
C00J 0.038(3) 0.031(3) 0.120(7) 0.015(3) -0.009(3) -0.003(2)
C00K 0.046(3) 0.030(3) 0.095(6) 0.009(3) -0.010(3) -0.009(2)
C00M 0.071(5) 0.049(4) 0.179(10) 0.017(5) -0.036(5) -0.039(3)
C00O 0.034(3) 0.027(3) 0.126(7) 0.011(3) -0.009(3) -0.007(2)
C00R 0.054(4) 0.032(3) 0.133(8) 0.016(4) -0.026(4) -0.013(3)
C00S 0.050(3) 0.029(3) 0.110(7) 0.003(3) -0.002(4) -0.011(2)
C00T 0.032(3) 0.027(3) 0.111(6) 0.010(3) -0.001(3) -0.002(2)
C00U 0.098(5) 0.033(3) 0.154(10) 0.023(4) -0.031(6) -0.027(3)
C00Z 0.051(4) 0.043(4) 0.185(10) 0.013(5) -0.028(5) -0.021(3)
C1 0.099(13) 0.070(12) 0.143(13) -0.021(10) 0.028(10) -0.005(9)
C1A 0.107(13) 0.146(15) 0.148(18) -0.048(13) 0.041(11) -0.047(11)
C01K 0.061(4) 0.029(3) 0.145(9) 0.015(4) -0.022(4) -0.012(3)
C01N 0.080(5) 0.036(3) 0.161(10) 0.010(5) -0.015(5) -0.017(3)
C01P 0.058(4) 0.032(3) 0.146(9) 0.004(4) -0.014(4) -0.007(3)
C01Q 0.077(4) 0.020(3) 0.204(8) -0.007(4) 0.015(5) -0.005(3)
C01S 0.115(7) 0.058(6) 0.208(11) 0.016(7) 0.016(6) -0.002(5)
C01T 0.115(7) 0.058(6) 0.208(11) 0.016(7) 0.016(6) -0.002(5)
C01V 0.069(12) 0.036(5) 0.203(10) -0.012(6) 0.051(8) -0.004(7)
C01X 0.081(6) 0.047(5) 0.191(9) 0.000(5) 0.043(6) -0.009(4)
C01Y 0.081(6) 0.047(5) 0.191(9) 0.000(5) 0.043(6) -0.009(4)
C2 0.074(9) 0.18(2) 0.18(2) -0.060(15) 0.041(9) 0.001(9)
C2A 0.108(9) 0.101(10) 0.142(10) -0.039(7) 0.036(7) -0.025(7)
C3 0.091(16) 0.114(11) 0.150(19) -0.038(10) 0.056(13) -0.033(10)
C3A 0.21(2) 0.132(14) 0.18(2) -0.052(13) 0.066(18) 0.003(13)
C4 0.100(6) 0.097(7) 0.144(8) -0.041(6) 0.033(5) -0.022(5)
C4A 0.100(6) 0.097(7) 0.144(8) -0.041(6) 0.033(5) -0.022(5)
C005 0.032(3) 0.023(2) 0.120(6) 0.003(3) 0.008(3) -0.002(2)
C5 0.033(8) 0.054(6) 0.138(9) -0.037(6) 0.020(7) -0.008(5)
C5A 0.042(9) 0.072(7) 0.145(8) -0.035(6) 0.026(6) -0.014(6)
C6 0.061(13) 0.045(8) 0.182(12) -0.030(7) 0.039(11) 0.008(7)
C6A 0.12(3) 0.059(8) 0.174(10) -0.031(7) 0.032(10) 0.016(9)
C7 0.063(18) 0.041(6) 0.176(11) -0.019(6) 0.026(9) 0.001(6)
C7A 0.032(9) 0.025(5) 0.171(9) -0.020(5) 0.005(6) 0.002(4)
C8 0.029(3) 0.029(3) 0.143(6) -0.002(3) 0.007(4) 0.005(2)
C009 0.034(3) 0.025(3) 0.127(7) 0.005(3) 0.003(4) -0.006(2)
C9 0.032(3) 0.034(3) 0.114(5) -0.006(3) 0.010(3) -0.002(2)
C10 0.034(11) 0.048(4) 0.123(6) -0.018(4) 0.018(6) -0.020(5)
C10A 0.034(11) 0.048(4) 0.123(6) -0.018(4) 0.018(6) -0.020(5)
C011 0.032(3) 0.035(3) 0.100(6) 0.011(4) 0.000(3) 0.002(2)
C013 0.043(3) 0.032(3) 0.125(7) 0.008(3) 0.003(4) -0.014(2)
C014 0.060(4) 0.042(4) 0.142(9) 0.010(4) -0.016(4) -0.021(3)
C16 0.069(12) 0.036(5) 0.203(10) -0.012(6) 0.051(8) -0.004(7)
C017 0.050(3) 0.032(3) 0.119(7) 0.015(3) -0.014(4) -0.006(2)
Ni02 0.0278(6) 0.0278(6) 0.0943(19) 0.000 0.000 0.000
O00A 0.040(3) 0.045(3) 0.191(8) 0.013(4) -0.022(4) -0.006(2)
O006 0.038(2) 0.041(2) 0.159(7) 0.009(3) 0.000(3) 0.005(2)
N007 0.028(2) 0.027(2) 0.097(5) -0.006(3) -0.003(3) 0.0056(18)
C0 0.014(4) 0.080(7) 0.118(10) 0.024(6) -0.003(5) -0.001(4)
C00C 0.031(3) 0.060(4) 0.114(7) 0.018(4) 0.007(3) 0.014(3)
C00D 0.037(3) 0.073(4) 0.083(6) 0.018(4) 0.007(3) 0.018(3)
C00E 0.027(2) 0.026(2) 0.088(5) -0.007(3) 0.003(3) -0.0075(19)
C00G 0.027(3) 0.031(3) 0.126(6) -0.012(3) -0.013(3) 0.005(2)
C00I 0.027(2) 0.026(2) 0.089(5) -0.005(3) -0.003(3) 0.0054(19)
C00L 0.037(3) 0.043(3) 0.110(7) 0.016(3) 0.014(3) 0.002(2)
C00N 0.029(3) 0.034(3) 0.100(6) 0.002(3) 0.000(3) 0.004(2)
C00P 0.032(3) 0.041(3) 0.140(7) 0.015(4) -0.008(3) 0.006(2)
C00Q 0.030(3) 0.047(3) 0.099(6) -0.007(3) -0.008(3) 0.000(2)
C00W 0.034(3) 0.035(3) 0.112(6) 0.004(3) 0.013(3) 0.000(2)
C00X 0.020(2) 0.036(3) 0.089(5) -0.008(3) 0.003(3) -0.0006(19)
C00Y 0.038(3) 0.067(4) 0.082(5) 0.022(3) 0.019(3) 0.015(3)
C01A 0.028(3) 0.098(5) 0.184(7) 0.045(5) -0.006(4) 0.000(3)
C01B 0.034(3) 0.096(6) 0.132(6) -0.032(5) -0.018(4) 0.014(3)
C01C 0.047(3) 0.051(4) 0.094(6) 0.006(4) 0.009(4) 0.014(3)
C01D 0.024(3) 0.041(3) 0.142(8) 0.005(4) 0.000(3) 0.002(2)
C01E 0.050(3) 0.070(4) 0.061(5) 0.012(3) 0.015(3) 0.016(3)
C01G 0.035(3) 0.057(4) 0.119(7) 0.010(4) 0.009(4) 0.014(2)
C01H 0.031(3) 0.035(3) 0.069(4) -0.001(3) 0.002(3) 0.005(2)
C01I 0.035(3) 0.031(3) 0.104(6) 0.004(3) 0.013(3) 0.004(2)
C01J 0.043(4) 0.114(8) 0.170(7) -0.029(6) -0.036(4) 0.006(4)
C01M 0.043(4) 0.080(4) 0.099(7) 0.028(4) -0.008(4) 0.011(3)
C01O 0.044(3) 0.084(5) 0.084(6) 0.025(4) 0.014(3) 0.018(3)
C01U 0.087(10) 0.069(14) 0.096(16) -0.015(11) -0.022(9) 0.017(9)
C01W 0.024(6) 0.101(12) 0.188(14) 0.021(10) 0.002(7) 0.005(6)
C010 0.056(4) 0.167(10) 0.158(7) -0.066(7) -0.034(5) 0.021(5)
C11 0.013(5) 0.075(9) 0.152(13) 0.002(9) -0.011(6) -0.005(5)
C12 0.031(4) 0.057(5) 0.143(9) 0.012(5) -0.012(4) -0.010(3)
C012 0.034(3) 0.078(4) 0.096(6) 0.029(4) 0.012(3) 0.011(3)
C13 0.075(8) 0.20(2) 0.161(16) -0.085(14) -0.036(9) 0.039(10)
C14 0.118(18) 0.23(3) 0.15(2) -0.090(18) -0.043(16) 0.029(18)
C14A 0.132(16) 0.270(18) 0.188(18) -0.056(14) -0.021(13) 0.010(13)
C15 0.096(13) 0.269(19) 0.21(2) -0.110(17) -0.040(14) 0.054(14)
C016 0.028(3) 0.050(3) 0.149(9) 0.013(4) -0.003(4) -0.003(2)
C018 0.036(3) 0.049(4) 0.149(6) 0.020(4) -0.014(3) -0.004(3)
C019 0.032(3) 0.057(4) 0.120(7) 0.010(4) 0.002(4) 0.011(3)
C021 0.021(5) 0.084(9) 0.172(10) 0.026(7) 0.007(6) -0.013(5)
C022 0.074(5) 0.224(12) 0.155(8) -0.089(8) -0.031(5) 0.016(6)
C024 0.031(4) 0.057(5) 0.143(9) 0.012(5) -0.012(4) -0.010(3)
C025 0.16(2) 0.221(16) 0.21(3) -0.092(14) 0.015(19) -0.009(13)

loop_
_atom_type_symbol
_atom_type_description
_atom_type_scat_dispersion_real
_atom_type_scat_dispersion_imag
_atom_type_scat_source
C C 0.0181 0.0091 'International Tables Vol C Tables 4.2.6.8 and 6.1.1.4'
H H 0.0000 0.0000 'International Tables Vol C Tables 4.2.6.8 and 6.1.1.4'
N N 0.0311 0.0180 'International Tables Vol C Tables 4.2.6.8 and 6.1.1.4'
Ni Ni -3.0029 0.5091 'International Tables Vol C Tables 4.2.6.8 and 6.1.1.4'
O O 0.0492 0.0322 'International Tables Vol C Tables 4.2.6.8 and 6.1.1.4'

loop_
_geom_angle_atom_site_label_1
_geom_angle_atom_site_label_2
_geom_angle_atom_site_label_3
_geom_angle
_geom_angle_site_symmetry_1
_geom_angle_site_symmetry_3
_geom_angle_publ_flag
N008 Ni01 N008 168.5(5) . 2_665 ?
N008 Ni01 N008 168.5(5) 4_656 3_566 ?
N008 Ni01 N008 90.57(5) . 3_566 ?
N008 Ni01 N008 90.57(5) . 4_656 ?
N008 Ni01 N008 90.57(5) 2_665 4_656 ?
N008 Ni01 N008 90.57(5) 2_665 3_566 ?
C005 N008 Ni01 122.4(4) . . ?
C011 N008 Ni01 129.6(4) . . ?
C011 N008 C005 106.8(5) . . ?
C005 C00B C9 119.5(7) . . ?
C005 C00B C011 121.6(6) . 4_656 ?
C011 C00B C9 118.7(6) 4_656 . ?
C00R C00F C013 120.9(8) . . ?
C00R C00F C017 119.8(7) . . ?
C017 C00F C013 119.2(6) . . ?
C00K C00H C013 120.0(7) . . ?
C009 C00H C00K 122.4(6) . . ?
C009 C00H C013 117.7(7) . . ?
C00T C00J C011 107.4(5) . . ?
C009 C00J C00T 119.9(7) . . ?
C009 C00J C011 132.7(7) . . ?
C00H C00K C00O 119.3(7) . . ?
C00H C00K C00S 122.3(6) . . ?
C00O C00K C00S 118.4(7) . . ?
C00U C00M H00M 118.6 . . ?
C00Z C00M H00M 118.6 . . ?
C00Z C00M C00U 122.8(7) . . ?
C00K C00O H00O 119.9 . . ?
C00T C00O C00K 120.3(7) . . ?
C00T C00O H00O 119.9 . . ?
C00F C00R H00R 119.0 . . ?
C00F C00R C014 122.0(8) . . ?
C014 C00R H00R 119.0 . . ?
O003 C00S C00K 121.0(6) . . ?
O003 C00S C017 123.3(7) . . ?
C017 C00S C00K 115.5(7) . . ?
C00J C00T C005 106.4(6) . . ?
C00O C00T C00J 119.5(6) . . ?
C00O C00T C005 134.1(7) . . ?
C00M C00U H00U 121.4 . . ?
C01N C00U C00M 117.1(8) . . ?
C01N C00U H00U 121.4 . . ?
C00M C00Z H00Z 120.8 . . ?
C00M C00Z C014 118.4(9) . . ?
C014 C00Z H00Z 120.8 . . ?
H1A C1 H1B 109.5 . . ?
H1A C1 H1C 109.5 . . ?
H1B C1 H1C 109.5 . . ?
C4 C1 H1A 109.5 . . ?
C4 C1 H1B 109.5 . . ?
C4 C1 H1C 109.5 . . ?
H1AA C1A H1AB 109.5 . . ?
H1AA C1A H1AC 109.5 . . ?
H1AB C1A H1AC 109.5 . . ?
C2A C1A H1AA 109.5 . . ?
C2A C1A H1AB 109.5 . . ?
C2A C1A H1AC 109.5 . . ?
C01N C01K C01P 119.0(9) . . ?
C01N C01K C014 121.1(8) . . ?
C014 C01K C01P 119.6(7) . . ?
C00U C01N C01K 120.3(10) . . ?
C00U C01N H01N 119.8 . . ?
C01K C01N H01N 119.8 . . ?
C01K C01P H01P 119.9 . . ?
C01K C01P C017 120.2(8) . . ?
C017 C01P H01P 119.9 . . ?
C01S C01Q C01Y 103.8(11) . . ?
C01S C01Q C7A 107.4(11) . . ?
C01S C01Q C16 116.7(12) . . ?
C01V C01Q C01T 90.0(14) . . ?
C01V C01Q C7 94.1(14) . . ?
C01X C01Q C01T 83(2) . . ?
C01X C01Q C01V 110.3(18) . . ?
C01X C01Q C7 155(2) . . ?
C01Y C01Q C7A 114.4(10) . . ?
C01Y C01Q C16 114.6(11) . . ?
C7 C01Q C01T 95.2(16) . . ?
C16 C01Q C7A 100.2(14) . . ?
C01Q C01S H01A 109.5 . . ?
C01Q C01S H01B 109.5 . . ?
C01Q C01S H01C 109.5 . . ?
H01A C01S H01B 109.5 . . ?
H01A C01S H01C 109.5 . . ?
H01B C01S H01C 109.5 . . ?
C01Q C01T H01D 109.5 . . ?
C01Q C01T H01E 109.5 . . ?
C01Q C01T H01F 109.5 . . ?
H01D C01T H01E 109.5 . . ?
H01D C01T H01F 109.5 . . ?
H01E C01T H01F 109.5 . . ?
C01Q C01V H01G 109.5 . . ?
C01Q C01V H01H 109.5 . . ?
C01Q C01V H01I 109.5 . . ?
H01G C01V H01H 109.5 . . ?
H01G C01V H01I 109.5 . . ?
H01H C01V H01I 109.5 . . ?
C01Q C01X H01J 109.5 . . ?
C01Q C01X H01K 109.5 . . ?
C01Q C01X H01L 109.5 . . ?
H01J C01X H01K 109.5 . . ?
H01J C01X H01L 109.5 . . ?
H01K C01X H01L 109.5 . . ?
C01Q C01Y H01M 109.5 . . ?
C01Q C01Y H01O 109.5 . . ?
C01Q C01Y H01Q 109.5 . . ?
H01M C01Y H01O 109.5 . . ?
H01M C01Y H01Q 109.5 . . ?
H01O C01Y H01Q 109.5 . . ?
H2A C2 H2B 109.5 . . ?
H2A C2 H2C 109.5 . . ?
H2B C2 H2C 109.5 . . ?
C4 C2 H2A 109.5 . . ?
C4 C2 H2B 109.5 . . ?
C4 C2 H2C 109.5 . . ?
C1A C2A C3A 97.2(18) . . ?
C1A C2A C5A 102.0(17) . . ?
C4A C2A C1A 114.2(18) . . ?
C4A C2A C3A 129.0(16) . . ?
C4A C2A C5A 120.5(18) . . ?
C5A C2A C3A 88.1(13) . . ?
H3A C3 H3B 109.5 . . ?
H3A C3 H3C 109.5 . . ?
H3B C3 H3C 109.5 . . ?
C4 C3 H3A 109.5 . . ?
C4 C3 H3B 109.5 . . ?
C4 C3 H3C 109.5 . . ?
C2A C3A H3AA 109.5 . . ?
C2A C3A H3AB 109.5 . . ?
C2A C3A H3AC 109.5 . . ?
H3AA C3A H3AB 109.5 . . ?
H3AA C3A H3AC 109.5 . . ?
H3AB C3A H3AC 109.5 . . ?
C1 C4 C3 97.1(18) . . ?
C2 C4 C1 114.6(17) . . ?
C2 C4 C3 82.4(12) . . ?
C5 C4 C1 124.5(16) . . ?
C5 C4 C2 115.2(18) . . ?
C5 C4 C3 112(2) . . ?
C2A C4A H4AA 109.5 . . ?
C2A C4A H4AB 109.5 . . ?
C2A C4A H4AC 109.5 . . ?
H4AA C4A H4AB 109.5 . . ?
H4AA C4A H4AC 109.5 . . ?
H4AB C4A H4AC 109.5 . . ?
N008 C005 C00T 108.8(5) . . ?
C00B C005 N008 122.8(7) . . ?
C00B C005 C00T 124.0(5) . . ?
C6 C5 C4 112.5(14) . . ?
C10 C5 C4 127.4(16) . . ?
C10 C5 C6 119.5(16) . . ?
C6A C5A C2A 132.4(17) . . ?
C10A C5A C2A 117.2(16) . . ?
C10A C5A C6A 108.8(17) . . ?
C5 C6 H6 120.4 . . ?
C7 C6 C5 119.3(17) . . ?
C7 C6 H6 120.4 . . ?
C5A C6A H6A 115.8 . . ?
C7A C6A C5A 128.4(19) . . ?
C7A C6A H6A 115.8 . . ?
C6 C7 C01Q 120.5(18) . . ?
C6 C7 C8 117.7(18) . . ?
C8 C7 C01Q 115.6(16) . . ?
C6A C7A C01Q 128.3(15) . . ?
C6A C7A C8 116.7(16) . . ?
C8 C7A C01Q 108.6(12) . . ?
C7 C8 H8A 119.5 . . ?
C7 C8 C9 121.1(12) . . ?
C7A C8 H8B 121.3 . . ?
C9 C8 C7A 117.5(11) . . ?
C9 C8 H8A 119.5 . . ?
C9 C8 H8B 121.3 . . ?
C00H C009 C00J 118.6(7) . . ?
C00H C009 H009 120.7 . . ?
C00J C009 H009 120.7 . . ?
C8 C9 C00B 122.8(9) . . ?
C8 C9 C10A 119.0(10) . . ?
C10 C9 C00B 120.7(11) . . ?
C10 C9 C8 116.4(12) . . ?
C10A C9 C00B 116.3(10) . . ?
C5 C10 H10 118.9 . . ?
C9 C10 C5 122.1(17) . . ?
C9 C10 H10 118.9 . . ?
C5A C10A C9 126.6(16) . . ?
C5A C10A H10A 116.7 . . ?
C9 C10A H10A 116.7 . . ?
N008 C011 C00B 120.8(6) . 3_566 ?
N008 C011 C00J 110.3(6) . . ?
C00B C011 C00J 128.9(6) 3_566 . ?
O004 C013 C00F 119.5(6) . . ?
O004 C013 C00H 120.9(7) . . ?
C00F C013 C00H 119.4(6) . . ?
C00Z C014 C00R 121.3(9) . . ?
C01K C014 C00R 118.6(7) . . ?
C01K C014 C00Z 119.9(8) . . ?
C01Q C16 H16A 109.5 . . ?
C01Q C16 H16B 109.5 . . ?
C01Q C16 H16C 109.5 . . ?
H16A C16 H16B 109.5 . . ?
H16A C16 H16C 109.5 . . ?
H16B C16 H16C 109.5 . . ?
C00F C017 C00S 123.2(7) . . ?
C00F C017 C01P 119.5(7) . . ?
C01P C017 C00S 117.2(8) . . ?
N007 Ni02 N007 166.5(5) 2_575 . ?
N007 Ni02 N007 90.79(6) 4_665 2_575 ?
N007 Ni02 N007 166.5(5) 3_465 4_665 ?
N007 Ni02 N007 90.79(6) 3_465 . ?
N007 Ni02 N007 90.79(6) 3_465 2_575 ?
N007 Ni02 N007 90.79(6) 4_665 . ?
C00E N007 Ni02 124.7(4) 3_465 . ?
C01H N007 Ni02 125.6(4) . . ?
C01H N007 C00E 109.5(5) . 3_465 ?
H0A C0 H0B 109.5 . . ?
H0A C0 H0C 109.5 . . ?
H0B C0 H0C 109.5 . . ?
C01A C0 H0A 109.5 . . ?
C01A C0 H0B 109.5 . . ?
C01A C0 H0C 109.5 . . ?
C00D C00C H00C 119.2 . . ?
C019 C00C H00C 119.2 . . ?
C019 C00C C00D 121.6(9) . . ?
C00Y C00D C00C 118.1(7) . . ?
C00Y C00D C012 118.3(7) . . ?
C012 C00D C00C 123.3(8) . . ?
N007 C00E C00I 107.0(5) 4_665 4_665 ?
C00X C00E N007 125.3(6) . 4_665 ?
C00X C00E C00I 127.6(5) . 4_665 ?
C00P C00G C00X 123.0(8) . . ?
C01B C00G C00P 120.9(8) . . ?
C01B C00G C00X 116.1(7) . . ?
C00N C00I C00E 107.6(5) . 3_465 ?
C00N C00I C01I 120.9(6) . . ?
C01I C00I C00E 131.3(6) . 3_465 ?
O006 C00L C00W 121.1(7) . . ?
O006 C00L C01G 123.6(7) . . ?
C00W C00L C01G 115.3(6) . . ?
C00I C00N C00Q 122.0(6) . . ?
C00I C00N C01H 106.0(6) . . ?
C00Q C00N C01H 131.9(6) . . ?
C00G C00P H00P 119.7 . . ?
C00G C00P C018 120.6(10) . . ?
C018 C00P H00P 119.7 . . ?
C00N C00Q H00Q 121.4 . . ?
C01D C00Q C00N 117.1(7) . . ?
C01D C00Q H00Q 121.4 . . ?
C01D C00W C00L 122.3(7) . . ?
C01I C00W C00L 118.0(6) . . ?
C01I C00W C01D 119.7(6) . . ?
C00E C00X C00G 121.2(5) . . ?
C00E C00X C01H 121.9(6) . . ?
C01H C00X C00G 116.9(6) . . ?
C00D C00Y C01E 117.3(7) . . ?
C01C C00Y C00D 120.1(7) . . ?
C01C C00Y C01E 122.6(8) . . ?
C01W C01A C024 97.1(11) . . ?
C11 C01A C0 94.7(10) . . ?
C11 C01A C12 105.7(11) . . ?
C12 C01A C0 92.6(9) . . ?
C018 C01A C0 100.1(7) . . ?
C018 C01A C01W 107.3(10) . . ?
C018 C01A C11 135.0(13) . . ?
C018 C01A C12 115.7(8) . . ?
C018 C01A C021 114.3(9) . . ?
C018 C01A C024 105.3(8) . . ?
C021 C01A C01W 117.8(12) . . ?
C021 C01A C024 113.1(10) . . ?
C00G C01B H01R 119.9 . . ?
C00G C01B C010 120.3(9) . . ?
C010 C01B H01R 119.9 . . ?
C00Y C01C H01S 120.1 . . ?
C00Y C01C C01G 119.9(8) . . ?
C01G C01C H01S 120.1 . . ?
C00Q C01D C00W 122.4(7) . . ?
C00Q C01D C016 117.3(7) . . ?
C00W C01D C016 120.2(6) . . ?
C00Y C01E H01T 119.3 . . ?
C01O C01E C00Y 121.4(8) . . ?
C01O C01E H01T 119.3 . . ?
C01C C01G C00L 116.5(7) . . ?
C019 C01G C00L 123.5(6) . . ?
C019 C01G C01C 119.9(8) . . ?
N007 C01H C00N 108.6(5) . . ?
N007 C01H C00X 122.8(6) . . ?
C00X C01H C00N 127.9(5) . . ?
C00I C01I C00W 117.7(6) . . ?
C00I C01I H01U 121.1 . . ?
C00W C01I H01U 121.1 . . ?
C010 C01J H01V 118.1 . . ?
C018 C01J H01V 118.1 . . ?
C018 C01J C010 123.8(10) . . ?
C01O C01M H01W 118.9 . . ?
C01O C01M C012 122.1(8) . . ?
C012 C01M H01W 118.9 . . ?
C01E C01O H01X 119.9 . . ?
C01M C01O C01E 120.3(8) . . ?
C01M C01O H01X 119.9 . . ?
H01Y C01U H 109.5 . . ?
H01Y C01U HA 109.5 . . ?
H C01U HA 109.5 . . ?
C022 C01U H01Y 109.5 . . ?
C022 C01U H 109.5 . . ?
C022 C01U HA 109.5 . . ?
C01A C01W H01Z 109.5 . . ?
C01A C01W HB 109.5 . . ?
C01A C01W HC 109.5 . . ?
H01Z C01W HB 109.5 . . ?
H01Z C01W HC 109.5 . . ?
HB C01W HC 109.5 . . ?
C01B C010 C022 120.9(10) . . ?
C01J C010 C01B 116.2(11) . . ?
C01J C010 C022 121.9(10) . . ?
C01A C11 H11A 109.5 . . ?
C01A C11 H11B 109.5 . . ?
C01A C11 H11C 109.5 . . ?
H11A C11 H11B 109.5 . . ?
H11A C11 H11C 109.5 . . ?
H11B C11 H11C 109.5 . . ?
C01A C12 H12A 109.5 . . ?
C01A C12 H12B 109.5 . . ?
C01A C12 H12C 109.5 . . ?
H12A C12 H12B 109.5 . . ?
H12A C12 H12C 109.5 . . ?
H12B C12 H12C 109.5 . . ?
C00D C012 H012 119.9 . . ?
C01M C012 C00D 120.3(8) . . ?
C01M C012 H012 119.9 . . ?
H13A C13 H13B 109.5 . . ?
H13A C13 H13C 109.5 . . ?
H13B C13 H13C 109.5 . . ?
C022 C13 H13A 109.5 . . ?
C022 C13 H13B 109.5 . . ?
C022 C13 H13C 109.5 . . ?
H14A C14 H14B 109.5 . . ?
H14A C14 H14C 109.5 . . ?
H14B C14 H14C 109.5 . . ?
C022 C14 H14A 109.5 . . ?
C022 C14 H14B 109.5 . . ?
C022 C14 H14C 109.5 . . ?
H14D C14A H14E 109.5 . . ?
H14D C14A H14F 109.5 . . ?
H14E C14A H14F 109.5 . . ?
C022 C14A H14D 109.5 . . ?
C022 C14A H14E 109.5 . . ?
C022 C14A H14F 109.5 . . ?
H15A C15 H15B 109.5 . . ?
H15A C15 H15C 109.5 . . ?
H15B C15 H15C 109.5 . . ?
C022 C15 H15A 109.5 . . ?
C022 C15 H15B 109.5 . . ?
C022 C15 H15C 109.5 . . ?
O00A C016 C01D 121.6(7) . . ?
O00A C016 C019 119.4(7) . . ?
C01D C016 C019 118.9(7) . . ?
C00P C018 C01A 128.2(11) . . ?
C01J C018 C00P 117.0(9) . . ?
C01J C018 C01A 114.4(9) . . ?
C00C C019 C01G 120.1(7) . . ?
C00C C019 C016 120.5(8) . . ?
C01G C019 C016 119.3(7) . . ?
C01A C021 H02A 109.5 . . ?
C01A C021 H02B 109.5 . . ?
C01A C021 H02C 109.5 . . ?
H02A C021 H02B 109.5 . . ?
H02A C021 H02C 109.5 . . ?
H02B C021 H02C 109.5 . . ?
C01U C022 C010 111.9(15) . . ?
C01U C022 C025 94(2) . . ?
C010 C022 C14A 101.9(16) . . ?
C010 C022 C025 97(2) . . ?
C13 C022 C010 117.2(13) . . ?
C13 C022 C14A 97.7(19) . . ?
C13 C022 C15 114.2(17) . . ?
C14 C022 C01U 139(3) . . ?
C14 C022 C010 103(2) . . ?
C14 C022 C025 103(2) . . ?
C15 C022 C010 111.2(17) . . ?
C15 C022 C14A 113.1(19) . . ?
C01A C024 H02D 109.5 . . ?
C01A C024 H02E 109.5 . . ?
C01A C024 H02F 109.5 . . ?
H02D C024 H02E 109.5 . . ?
H02D C024 H02F 109.5 . . ?
H02E C024 H02F 109.5 . . ?
C022 C025 H02G 109.5 . . ?
C022 C025 H02H 109.5 . . ?
C022 C025 H02I 109.5 . . ?
H02G C025 H02H 109.5 . . ?
H02G C025 H02I 109.5 . . ?
H02H C025 H02I 109.5 . . ?

loop_
_geom_bond_atom_site_label_1
_geom_bond_atom_site_label_2
_geom_bond_distance
_geom_bond_site_symmetry_2
_geom_bond_publ_flag
Ni01 N008 1.874(5) . ?
Ni01 N008 1.874(5) 4_656 ?
Ni01 N008 1.874(5) 2_665 ?
Ni01 N008 1.874(5) 3_566 ?
O003 C00S 1.234(9) . ?
O004 C013 1.257(9) . ?
N008 C005 1.433(8) . ?
N008 C011 1.383(7) . ?
C00B C005 1.374(9) . ?
C00B C9 1.492(10) . ?
C00B C011 1.415(10) 4_656 ?
C00F C00R 1.358(9) . ?
C00F C013 1.463(11) . ?
C00F C017 1.406(11) . ?
C00H C00K 1.386(10) . ?
C00H C009 1.357(10) . ?
C00H C013 1.487(8) . ?
C00J C00T 1.426(10) . ?
C00J C009 1.426(9) . ?
C00J C011 1.430(10) . ?
C00K C00O 1.416(8) . ?
C00K C00S 1.498(10) . ?
C00M H00M 0.9300 . ?
C00M C00U 1.484(14) . ?
C00M C00Z 1.335(13) . ?
C00O H00O 0.9300 . ?
C00O C00T 1.366(10) . ?
C00R H00R 0.9300 . ?
C00R C014 1.450(11) . ?
C00S C017 1.479(9) . ?
C00T C005 1.441(9) . ?
C00U H00U 0.9300 . ?
C00U C01N 1.371(11) . ?
C00Z H00Z 0.9300 . ?
C00Z C014 1.422(10) . ?
C1 H1A 0.9600 . ?
C1 H1B 0.9600 . ?
C1 H1C 0.9600 . ?
C1 C4 1.596(13) . ?
C1A H1AA 0.9600 . ?
C1A H1AB 0.9600 . ?
C1A H1AC 0.9600 . ?
C1A C2A 1.50(3) . ?
C01K C01N 1.396(12) . ?
C01K C01P 1.407(11) . ?
C01K C014 1.401(13) . ?
C01N H01N 0.9300 . ?
C01P H01P 0.9300 . ?
C01P C017 1.442(11) . ?
C01Q C01S 1.509(14) . ?
C01Q C01T 1.691(18) . ?
C01Q C01V 1.659(16) . ?
C01Q C01X 1.59(2) . ?
C01Q C01Y 1.570(11) . ?
C01Q C7 1.674(19) . ?
C01Q C7A 1.740(17) . ?
C01Q C16 1.572(16) . ?
C01S H01A 0.9600 . ?
C01S H01B 0.9600 . ?
C01S H01C 0.9600 . ?
C01T H01D 0.9600 . ?
C01T H01E 0.9600 . ?
C01T H01F 0.9600 . ?
C01V H01G 0.9600 . ?
C01V H01H 0.9600 . ?
C01V H01I 0.9600 . ?
C01X H01J 0.9600 . ?
C01X H01K 0.9600 . ?
C01X H01L 0.9600 . ?
C01Y H01M 0.9600 . ?
C01Y H01O 0.9600 . ?
C01Y H01Q 0.9600 . ?
C2 H2A 0.9600 . ?
C2 H2B 0.9600 . ?
C2 H2C 0.9600 . ?
C2 C4 1.595(11) . ?
C2A C3A 1.93(2) . ?
C2A C4A 1.35(2) . ?
C2A C5A 1.58(2) . ?
C3 H3A 0.9600 . ?
C3 H3B 0.9600 . ?
C3 H3C 0.9600 . ?
C3 C4 1.617(13) . ?
C3A H3AA 0.9600 . ?
C3A H3AB 0.9600 . ?
C3A H3AC 0.9600 . ?
C4 C5 1.47(2) . ?
C4A H4AA 0.9600 . ?
C4A H4AB 0.9600 . ?
C4A H4AC 0.9600 . ?
C5 C6 1.39(2) . ?
C5 C10 1.359(17) . ?
C5A C6A 1.45(2) . ?
C5A C10A 1.397(16) . ?
C6 H6 0.9300 . ?
C6 C7 1.36(2) . ?
C6A H6A 0.9300 . ?
C6A C7A 1.36(2) . ?
C7 C8 1.364(18) . ?
C7A C8 1.423(16) . ?
C8 H8A 0.9300 . ?
C8 H8B 0.9300 . ?
C8 C9 1.396(10) . ?
C009 H009 0.9300 . ?
C9 C10 1.340(18) . ?
C9 C10A 1.403(18) . ?
C10 H10 0.9300 . ?
C10A H10A 0.9300 . ?
C011 C00B 1.415(10) 3_566 ?
C16 H16A 0.9600 . ?
C16 H16B 0.9600 . ?
C16 H16C 0.9600 . ?
Ni02 N007 1.914(4) 3_465 ?
Ni02 N007 1.914(4) 2_575 ?
Ni02 N007 1.914(4) 4_665 ?
Ni02 N007 1.914(4) . ?
O00A C016 1.199(10) . ?
O006 C00L 1.179(9) . ?
N007 C00E 1.381(6) 3_465 ?
N007 C01H 1.348(8) . ?
C0 H0A 0.9600 . ?
C0 H0B 0.9600 . ?
C0 H0C 0.9600 . ?
C0 C01A 1.785(14) . ?
C00C H00C 0.9300 . ?
C00C C00D 1.436(10) . ?
C00C C019 1.307(11) . ?
C00D C00Y 1.410(12) . ?
C00D C012 1.430(10) . ?
C00E N007 1.382(6) 4_665 ?
C00E C00I 1.467(8) 4_665 ?
C00E C00X 1.345(9) . ?
C00G C00P 1.384(10) . ?
C00G C00X 1.509(9) . ?
C00G C01B 1.379(12) . ?
C00I C00E 1.467(8) 3_465 ?
C00I C00N 1.379(9) . ?
C00I C01I 1.386(8) . ?
C00L C00W 1.498(9) . ?
C00L C01G 1.504(11) . ?
C00N C00Q 1.419(9) . ?
C00N C01H 1.468(8) . ?
C00P H00P 0.9300 . ?
C00P C018 1.393(10) . ?
C00Q H00Q 0.9300 . ?
C00Q C01D 1.345(9) . ?
C00W C01D 1.420(10) . ?
C00W C01I 1.416(11) . ?
C00X C01H 1.402(8) . ?
C00Y C01C 1.356(11) . ?
C00Y C01E 1.425(9) . ?
C01A C01W 1.588(14) . ?
C01A C11 1.458(12) . ?
C01A C12 1.600(14) . ?
C01A C018 1.416(12) . ?
C01A C021 1.442(13) . ?
C01A C024 1.688(12) . ?
C01B H01R 0.9300 . ?
C01B C010 1.403(11) . ?
C01C H01S 0.9300 . ?
C01C C01G 1.413(9) . ?
C01D C016 1.486(10) . ?
C01E H01T 0.9300 . ?
C01E C01O 1.376(10) . ?
C01G C019 1.406(12) . ?
C01I H01U 0.9300 . ?
C01J H01V 0.9300 . ?
C01J C010 1.396(13) . ?
C01J C018 1.383(13) . ?
C01M H01W 0.9300 . ?
C01M C01O 1.327(12) . ?
C01M C012 1.358(10) . ?
C01O H01X 0.9300 . ?
C01U H01Y 0.9600 . ?
C01U H 0.9600 . ?
C01U HA 0.9600 . ?
C01U C022 1.541(18) . ?
C01W H01Z 0.9600 . ?
C01W HB 0.9600 . ?
C01W HC 0.9600 . ?
C010 C022 1.552(19) . ?
C11 H11A 0.9600 . ?
C11 H11B 0.9600 . ?
C11 H11C 0.9600 . ?
C12 H12A 0.9600 . ?
C12 H12B 0.9600 . ?
C12 H12C 0.9600 . ?
C012 H012 0.9300 . ?
C13 H13A 0.9600 . ?
C13 H13B 0.9600 . ?
C13 H13C 0.9600 . ?
C13 C022 1.480(15) . ?
C14 H14A 0.9600 . ?
C14 H14B 0.9600 . ?
C14 H14C 0.9600 . ?
C14 C022 1.530(19) . ?
C14A H14D 0.9600 . ?
C14A H14E 0.9600 . ?
C14A H14F 0.9600 . ?
C14A C022 1.600(19) . ?
C15 H15A 0.9600 . ?
C15 H15B 0.9600 . ?
C15 H15C 0.9600 . ?
C15 C022 1.532(17) . ?
C016 C019 1.502(10) . ?
C021 H02A 0.9600 . ?
C021 H02B 0.9600 . ?
C021 H02C 0.9600 . ?
C022 C025 1.62(2) . ?
C024 H02D 0.9600 . ?
C024 H02E 0.9600 . ?
C024 H02F 0.9600 . ?
C025 H02G 0.9600 . ?
C025 H02H 0.9600 . ?
C025 H02I 0.9600 . ?

loop_
_geom_torsion_atom_site_label_1
_geom_torsion_atom_site_label_2
_geom_torsion_atom_site_label_3
_geom_torsion_atom_site_label_4
_geom_torsion
_geom_torsion_site_symmetry_1
_geom_torsion_site_symmetry_2
_geom_torsion_site_symmetry_3
_geom_torsion_site_symmetry_4
_geom_torsion_publ_flag
Ni01 N008 C005 C00B -38.4(12) . . . . ?
Ni01 N008 C005 C00T 164.3(6) . . . . ?
Ni01 N008 C011 C00B 16.2(14) . . . 3_566 ?
Ni01 N008 C011 C00J -164.1(7) . . . . ?
O003 C00S C017 C00F 178.1(10) . . . . ?
O003 C00S C017 C01P 2.0(16) . . . . ?
N008 Ni01 N008 C005 -63.0(7) 2_665 . . . ?
N008 Ni01 N008 C005 -158.7(9) 3_566 . . . ?
N008 Ni01 N008 C005 32.7(5) 4_656 . . . ?
N008 Ni01 N008 C011 103.4(8) 2_665 . . . ?
N008 Ni01 N008 C011 7.7(7) 3_566 . . . ?
N008 Ni01 N008 C011 -160.9(10) 4_656 . . . ?
C00B C9 C10 C5 -178.7(15) . . . . ?
C00B C9 C10A C5A 173.7(14) . . . . ?
C00F C00R C014 C00Z 179.6(10) . . . . ?
C00F C00R C014 C01K -5.1(17) . . . . ?
C00H C00K C00O C00T -3.0(14) . . . . ?
C00H C00K C00S O003 176.7(10) . . . . ?
C00H C00K C00S C017 0.7(13) . . . . ?
C00J C00T C005 N008 3.8(10) . . . . ?
C00J C00T C005 C00B -153.1(10) . . . . ?
C00K C00H C009 C00J -2.8(14) . . . . ?
C00K C00H C013 O004 170.6(9) . . . . ?
C00K C00H C013 C00F -5.1(14) . . . . ?
C00K C00O C00T C00J 0.0(14) . . . . ?
C00K C00O C00T C005 179.8(10) . . . . ?
C00K C00S C017 C00F -6.0(14) . . . . ?
C00K C00S C017 C01P 177.9(9) . . . . ?
C00M C00U C01N C01K -4.9(18) . . . . ?
C00M C00Z C014 C00R 177.5(11) . . . . ?
C00M C00Z C014 C01K 2.2(19) . . . . ?
C00O C00K C00S O003 -3.1(14) . . . . ?
C00O C00K C00S C017 -179.1(9) . . . . ?
C00O C00T C005 N008 -176.0(10) . . . . ?
C00O C00T C005 C00B 27.1(18) . . . . ?
C00R C00F C013 O004 8.3(15) . . . . ?
C00R C00F C013 C00H -175.9(10) . . . . ?
C00R C00F C017 C00S -178.4(10) . . . . ?
C00R C00F C017 C01P -2.4(15) . . . . ?
C00S C00K C00O C00T 176.9(8) . . . . ?
C00T C00J C009 C00H -0.3(13) . . . . ?
C00T C00J C011 N008 -1.5(11) . . . . ?
C00T C00J C011 C00B 178.1(9) . . . 3_566 ?
C00U C00M C00Z C014 -1(2) . . . . ?
C00Z C00M C00U C01N 2.1(19) . . . . ?
C1 C4 C5 C6 -64(3) . . . . ?
C1 C4 C5 C10 108(2) . . . . ?
C1A C2A C5A C6A 125(3) . . . . ?
C1A C2A C5A C10A -71(2) . . . . ?
C01K C01P C017 C00F 3.1(16) . . . . ?
C01K C01P C017 C00S 179.4(10) . . . . ?
C01N C01K C01P C017 -178.7(10) . . . . ?
C01N C01K C014 C00R 179.4(10) . . . . ?
C01N C01K C014 C00Z -5.2(18) . . . . ?
C01P C01K C01N C00U -179.6(11) . . . . ?
C01P C01K C014 C00R 5.6(17) . . . . ?
C01P C01K C014 C00Z -178.9(11) . . . . ?
C01Q C7 C8 C9 -176.4(14) . . . . ?
C01Q C7A C8 C9 174.1(10) . . . . ?
C01S C01Q C7A C6A -136(3) . . . . ?
C01S C01Q C7A C8 73.3(18) . . . . ?
C01T C01Q C7 C6 -45(4) . . . . ?
C01T C01Q C7 C8 107(3) . . . . ?
C01V C01Q C7 C6 46(4) . . . . ?
C01V C01Q C7 C8 -163(2) . . . . ?
C01X C01Q C7 C6 -129(5) . . . . ?
C01X C01Q C7 C8 22(7) . . . . ?
C01Y C01Q C7A C6A 109(3) . . . . ?
C01Y C01Q C7A C8 -41(2) . . . . ?
C2 C4 C5 C6 88(3) . . . . ?
C2 C4 C5 C10 -100(2) . . . . ?
C2A C5A C6A C7A 172(3) . . . . ?
C2A C5A C10A C9 -171(2) . . . . ?
C3 C4 C5 C6 180(3) . . . . ?
C3 C4 C5 C10 -8(3) . . . . ?
C3A C2A C5A C6A 28(3) . . . . ?
C3A C2A C5A C10A -168.2(15) . . . . ?
C4 C5 C6 C7 175(4) . . . . ?
C4 C5 C10 C9 -179(2) . . . . ?
C4A C2A C5A C6A -107(3) . . . . ?
C4A C2A C5A C10A 56(2) . . . . ?
C005 N008 C011 C00B -175.8(9) . . . 3_566 ?
C005 N008 C011 C00J 3.8(10) . . . . ?
C005 C00B C9 C8 91.4(11) . . . . ?
C005 C00B C9 C10 -93.4(17) . . . . ?
C005 C00B C9 C10A -72.8(15) . . . . ?
C5 C6 C7 C01Q 164(3) . . . . ?
C5 C6 C7 C8 13(6) . . . . ?
C5A C6A C7A C01Q -165(3) . . . . ?
C5A C6A C7A C8 -16(6) . . . . ?
C6 C5 C10 C9 -7(4) . . . . ?
C6 C7 C8 C9 -24(5) . . . . ?
C6A C5A C10A C9 -4(3) . . . . ?
C6A C7A C8 C9 20(3) . . . . ?
C7 C8 C9 C00B -165(2) . . . . ?
C7 C8 C9 C10 19(3) . . . . ?
C7A C8 C9 C00B 179.6(14) . . . . ?
C7A C8 C9 C10A -17(2) . . . . ?
C8 C9 C10 C5 -3(3) . . . . ?
C8 C9 C10A C5A 9(2) . . . . ?
C009 C00H C00K C00O 4.4(15) . . . . ?
C009 C00H C00K C00S -175.4(9) . . . . ?
C009 C00H C013 O004 -9.3(15) . . . . ?
C009 C00H C013 C00F 175.0(8) . . . . ?
C009 C00J C00T C00O 1.6(13) . . . . ?
C009 C00J C00T C005 -178.2(8) . . . . ?
C009 C00J C011 N008 174.7(10) . . . . ?
C009 C00J C011 C00B -5.7(19) . . . 3_566 ?
C9 C00B C005 N008 -178.1(8) . . . . ?
C9 C00B C005 C00T -24.2(15) . . . . ?
C10 C5 C6 C7 2(6) . . . . ?
C10A C5A C6A C7A 8(5) . . . . ?
C011 N008 C005 C00B 152.5(9) . . . . ?
C011 N008 C005 C00T -4.7(10) . . . . ?
C011 C00B C005 N008 7.9(15) 4_656 . . . ?
C011 C00B C005 C00T 161.8(9) 4_656 . . . ?
C011 C00B C9 C8 -94.5(10) 4_656 . . . ?
C011 C00B C9 C10 80.8(18) 4_656 . . . ?
C011 C00B C9 C10A 101.4(14) 4_656 . . . ?
C011 C00J C00T C00O 178.4(9) . . . . ?
C011 C00J C00T C005 -1.5(10) . . . . ?
C011 C00J C009 C00H -176.1(10) . . . . ?
C013 C00F C00R C014 179.3(9) . . . . ?
C013 C00F C017 C00S 5.7(15) . . . . ?
C013 C00F C017 C01P -178.3(9) . . . . ?
C013 C00H C00K C00O -175.5(9) . . . . ?
C013 C00H C00K C00S 4.6(14) . . . . ?
C013 C00H C009 C00J 177.2(9) . . . . ?
C014 C01K C01N C00U 6.6(18) . . . . ?
C014 C01K C01P C017 -4.8(17) . . . . ?
C16 C01Q C7A C6A -14(4) . . . . ?
C16 C01Q C7A C8 -164.4(16) . . . . ?
C017 C00F C00R C014 3.4(16) . . . . ?
C017 C00F C013 O004 -175.8(10) . . . . ?
C017 C00F C013 C00H 0.0(14) . . . . ?
Ni02 N007 C01H C00N 162.7(6) . . . . ?
Ni02 N007 C01H C00X -26.2(12) . . . . ?
O00A C016 C019 C00C -4.3(18) . . . . ?
O00A C016 C019 C01G 178.6(11) . . . . ?
O006 C00L C00W C01D 172.8(10) . . . . ?
O006 C00L C00W C01I -5.2(14) . . . . ?
O006 C00L C01G C01C 1.4(15) . . . . ?
O006 C00L C01G C019 -175.4(11) . . . . ?
N007 C00E C00X C00G -154.7(8) 4_665 . . . ?
N007 C00E C00X C01H 25.0(14) 4_665 . . . ?
C0 C01A C018 C00P -51.1(11) . . . . ?
C0 C01A C018 C01J 136.3(10) . . . . ?
C00C C00D C00Y C01C -3.6(14) . . . . ?
C00C C00D C00Y C01E 179.1(8) . . . . ?
C00C C00D C012 C01M 179.4(10) . . . . ?
C00D C00C C019 C01G -4.5(17) . . . . ?
C00D C00C C019 C016 178.5(10) . . . . ?
C00D C00Y C01C C01G 3.9(15) . . . . ?
C00D C00Y C01E C01O -2.2(13) . . . . ?
C00E N007 C01H C00N -12.1(10) 3_465 . . . ?
C00E N007 C01H C00X 159.0(8) 3_465 . . . ?
C00E C00I C00N C00Q 177.6(8) 3_465 . . . ?
C00E C00I C00N C01H -5.5(9) 3_465 . . . ?
C00E C00I C01I C00W -176.1(9) 3_465 . . . ?
C00E C00X C01H N007 -3.5(13) . . . . ?
C00E C00X C01H C00N 165.8(8) . . . . ?
C00G C00P C018 C01A -174.0(7) . . . . ?
C00G C00P C018 C01J -1.6(12) . . . . ?
C00G C00X C01H N007 176.3(8) . . . . ?
C00G C00X C01H C00N -14.5(13) . . . . ?
C00G C01B C010 C01J 11.9(19) . . . . ?
C00G C01B C010 C022 -179.0(13) . . . . ?
C00I C00E C00X C00G 23.9(14) 4_665 . . . ?
C00I C00E C00X C01H -156.3(8) 4_665 . . . ?
C00I C00N C00Q C01D 0.2(14) . . . . ?
C00I C00N C01H N007 11.0(9) . . . . ?
C00I C00N C01H C00X -159.5(9) . . . . ?
C00L C00W C01D C00Q -174.8(9) . . . . ?
C00L C00W C01D C016 6.8(16) . . . . ?
C00L C00W C01I C00I 177.8(8) . . . . ?
C00L C01G C019 C00C -178.7(10) . . . . ?
C00L C01G C019 C016 -1.6(17) . . . . ?
C00N C00I C01I C00W -2.5(13) . . . . ?
C00N C00Q C01D C00W -3.1(15) . . . . ?
C00N C00Q C01D C016 175.4(9) . . . . ?
C00P C00G C00X C00E -93.2(9) . . . . ?
C00P C00G C00X C01H 87.0(10) . . . . ?
C00P C00G C01B C010 -6.7(15) . . . . ?
C00Q C00N C01H N007 -172.6(9) . . . . ?
C00Q C00N C01H C00X 16.9(16) . . . . ?
C00Q C01D C016 O00A 0.3(17) . . . . ?
C00Q C01D C016 C019 179.2(10) . . . . ?
C00W C00L C01G C01C -177.6(9) . . . . ?
C00W C00L C01G C019 5.6(15) . . . . ?
C00W C01D C016 O00A 178.8(11) . . . . ?
C00W C01D C016 C019 -2.4(16) . . . . ?
C00X C00G C00P C018 -176.8(7) . . . . ?
C00X C00G C01B C010 171.5(10) . . . . ?
C00Y C00D C012 C01M -6.6(14) . . . . ?
C00Y C01C C01G C00L 178.8(9) . . . . ?
C00Y C01C C01G C019 -4.3(16) . . . . ?
C00Y C01E C01O C01M 1.0(14) . . . . ?
C01B C00G C00P C018 1.3(12) . . . . ?
C01B C00G C00X C00E 88.6(10) . . . . ?
C01B C00G C00X C01H -91.2(9) . . . . ?
C01B C010 C022 C01U -13(3) . . . . ?
C01B C010 C022 C13 175.6(19) . . . . ?
C01B C010 C022 C14 144(2) . . . . ?
C01B C010 C022 C14A 70.4(18) . . . . ?
C01B C010 C022 C15 -50(2) . . . . ?
C01B C010 C022 C025 -111(2) . . . . ?
C01C C00Y C01E C01O -179.4(9) . . . . ?
C01C C01G C019 C00C 4.6(17) . . . . ?
C01C C01G C019 C016 -178.4(10) . . . . ?
C01D C00W C01I C00I -0.2(13) . . . . ?
C01D C016 C019 C00C 176.8(10) . . . . ?
C01D C016 C019 C01G -0.2(16) . . . . ?
C01E C00Y C01C C01G -179.1(8) . . . . ?
C01G C00L C00W C01D -8.2(14) . . . . ?
C01G C00L C00W C01I 173.8(8) . . . . ?
C01H C00N C00Q C01D -175.8(10) . . . . ?
C01I C00I C00N C00Q 2.7(13) . . . . ?
C01I C00I C00N C01H 179.5(7) . . . . ?
C01I C00W C01D C00Q 3.2(16) . . . . ?
C01I C00W C01D C016 -175.2(9) . . . . ?
C01J C010 C022 C01U 155.0(18) . . . . ?
C01J C010 C022 C13 -16(3) . . . . ?
C01J C010 C022 C14 -48(3) . . . . ?
C01J C010 C022 C14A -121.1(17) . . . . ?
C01J C010 C022 C15 118.0(19) . . . . ?
C01J C010 C022 C025 58(2) . . . . ?
C01O C01M C012 C00D 5.6(16) . . . . ?
C01W C01A C018 C00P -139.8(12) . . . . ?
C01W C01A C018 C01J 47.6(14) . . . . ?
C010 C01J C018 C00P 7.7(17) . . . . ?
C010 C01J C018 C01A -178.8(12) . . . . ?
C11 C01A C018 C00P -158.3(14) . . . . ?
C11 C01A C018 C01J 29.1(18) . . . . ?
C12 C01A C018 C00P 46.8(13) . . . . ?
C12 C01A C018 C01J -125.8(11) . . . . ?
C012 C00D C00Y C01C -177.9(8) . . . . ?
C012 C00D C00Y C01E 4.9(13) . . . . ?
C012 C01M C01O C01E -2.7(16) . . . . ?
C018 C01J C010 C01B -13(2) . . . . ?
C018 C01J C010 C022 178.2(13) . . . . ?
C019 C00C C00D C00Y 4.0(15) . . . . ?
C019 C00C C00D C012 178.0(10) . . . . ?
C021 C01A C018 C00P -7.2(13) . . . . ?
C021 C01A C018 C01J -179.8(10) . . . . ?
C024 C01A C018 C00P 117.5(10) . . . . ?
C024 C01A C018 C01J -55.0(12) . . . . ?

loop_
_smtbx_masks_void_nr
_smtbx_masks_void_average_x
_smtbx_masks_void_average_y
_smtbx_masks_void_average_z
_smtbx_masks_void_volume
_smtbx_masks_void_count_electrons
_smtbx_masks_void_content
1 0.000 0.000 0.500 238.5 52.2 ?
2 0.500 0.500 0.000 210.7 47.6 ?
